data_8102434
loop_
_publ_author_name
'Ning Zhao'
'Zhaoxun Lian'
'Jiamin Zhang'
'Yongqing Gu'
'Xiaobo Li'
'Ping Liu'

_publ_section_title
;
 Crystal structure of tetraaqua(2,2'-bipyridyl-N,N')zinc(II) -
 di-m-aqua-bis[aqua(2,2'-bipyridyl-N,N')-(5-sulfoisophthalato)zinc(II)]
 tetrahydrate, Zn(H2O)4(C10H8N2) &#x00B7; Zn2(H2O)4(C10H8N2)2(C8H3SO7)2
 &#x00B7; 4H2O
;
_journal_issue 2
_journal_name_full 'Zeitschrift f\"ur Kristallographie - New Crystal Structures'
_journal_page_first 255
_journal_volume 224
_journal_year 2009
_chemical_formula_sum 'C46 H54 N6 O26 S2 Zn3'
_chemical_formula_weight 1367.18
_chemical_name_systematic
;
Tetraaqua(2,2'-bipyridine)zinc(ii)-di-\m-aqua)-bis[aqua(2,2'- bipyridine)
(5-sulfoisophathato-)zinc(ii)] tetrahydrate
;
_space_group_IT_number 15
_symmetry_cell_setting monoclinic
_symmetry_space_group_name_Hall '-C 2yc'
_symmetry_space_group_name_H-M 'C 1 2/c 1'
_atom_sites_solution_hydrogens geom
_atom_sites_solution_primary direct
_atom_sites_solution_secondary difmap
_cell_angle_alpha 90.00
_cell_angle_beta 96.708(2)
_cell_angle_gamma 90.00
_cell_formula_units_Z 4
_cell_length_a 19.418(3)
_cell_length_b 9.0240(12)
_cell_length_c 31.696(4)
_cell_measurement_reflns_used 14634
_cell_measurement_temperature 298(2)
_cell_measurement_theta_max 18
_cell_measurement_theta_min 12
_cell_volume 5516.0(13)
_computing_cell_refinement 'Bruker SMART'
_computing_data_collection 'Bruker SMART (Bruker, 1997)'
_computing_data_reduction 'Bruker SAINT (Bruker, 1997)'
_computing_molecular_graphics 'Bruker SHELXTL (Bruker, 2000)'
_computing_publication_material 'Bruker SHELXTL'
_computing_structure_refinement 'SHELXL-97 (Sheldrick, 1997)'
_computing_structure_solution 'SHELXS-97 (Sheldrick, 1997)'
_diffrn_ambient_temperature 298(2)
_diffrn_measured_fraction_theta_full 1.000
_diffrn_measured_fraction_theta_max 1.000
_diffrn_measurement_device_type 'CCD area detector'
_diffrn_measurement_method 'phi and omega scans'
_diffrn_radiation_monochromator graphite
_diffrn_radiation_source 'fine-focus sealed tube'
_diffrn_radiation_type MoK\a
_diffrn_radiation_wavelength 0.71073
_diffrn_reflns_av_R_equivalents 0.0304
_diffrn_reflns_av_sigmaI/netI 0.0391
_diffrn_reflns_limit_h_max 23
_diffrn_reflns_limit_h_min -12
_diffrn_reflns_limit_k_max 11
_diffrn_reflns_limit_k_min -11
_diffrn_reflns_limit_l_max 39
_diffrn_reflns_limit_l_min -39
_diffrn_reflns_number 14634
_diffrn_reflns_theta_full 26.00
_diffrn_reflns_theta_max 26.00
_diffrn_reflns_theta_min 1.29
_diffrn_standards_decay_% 0
_diffrn_standards_number 0
_exptl_absorpt_coefficient_mu 1.463
_exptl_absorpt_correction_T_max 0.645
_exptl_absorpt_correction_T_min 0.563
_exptl_absorpt_correction_type multi-scan
_exptl_absorpt_process_details 'SADABS (Sheldrick, 1997)'
_exptl_crystal_colour Colourless
_exptl_crystal_density_diffrn 1.646
_exptl_crystal_density_method 'not measured'
_exptl_crystal_description Block
_exptl_crystal_F_000 2808
_exptl_crystal_size_max 0.40
_exptl_crystal_size_mid 0.36
_exptl_crystal_size_min 0.30
_refine_diff_density_max 0.571
_refine_diff_density_min -0.358
_refine_diff_density_rms 0.096
_refine_ls_extinction_method none
_refine_ls_goodness_of_fit_ref 1.062
_refine_ls_hydrogen_treatment constr
_refine_ls_matrix_type full
_refine_ls_number_parameters 375
_refine_ls_number_reflns 5429
_refine_ls_number_restraints 0
_refine_ls_restrained_S_all 1.062
_refine_ls_R_factor_all 0.0479
_refine_ls_R_factor_gt 0.0378
_refine_ls_shift/su_max 0.001
_refine_ls_shift/su_mean 0.000
_refine_ls_structure_factor_coef Fsqd
_refine_ls_weighting_details 'calc w=1/[\s^2^(Fo^2^)+(0.0665P)^2^+0.8136P] where P=(Fo^2^+2Fc^2^)/3'
_refine_ls_weighting_scheme calc
_refine_ls_wR_factor_gt 0.0993
_refine_ls_wR_factor_ref 0.1097
_reflns_number_gt 4553
_reflns_number_total 5429
_reflns_threshold_expression >2sigma(I)
_cod_data_source_file 1267-2572.cff
_cod_data_source_block I
_cod_depositor_comments
;
The following automatic conversions were performed:
'_symmetry_cell_setting' value 'Monoclinic' changed to 'monoclinic'
according to '/home/saulius/struct/CIF-dictionaries/cif_core.dic'
dictionary named 'cif_core.dic' version 2.4.1 from
2010-06-29.

'_exptl_absorpt_correction_type' value 'Multi-Scan' changed
to 'multi-scan' according to
'/home/saulius/struct/CIF-dictionaries/cif_core.dic' dictionary named
'cif_core.dic' version 2.4.1 from 2010-06-29.

Automatic conversion script
Id: cif_fix_enum 1555 2011-01-17 13:19:09Z saulius 
;
_cod_original_cell_volume 5516.2(13)
_cod_original_sg_symbol_H-M C2/c
_cod_database_code 8102434

loop_
_symmetry_equiv_pos_as_xyz
'x, y, z'
'-x, y, -z+1/2'
'x+1/2, y+1/2, z'
'-x+1/2, y+1/2, -z+1/2'
'-x, -y, -z'
'x, -y, z-1/2'
'-x+1/2, -y+1/2, -z'
'x+1/2, -y+1/2, z-1/2'

loop_
_atom_site_label
_atom_site_type_symbol
_atom_site_fract_x
_atom_site_fract_y
_atom_site_fract_z
_atom_site_U_iso_or_equiv
_atom_site_adp_type
_atom_site_occupancy
_atom_site_symmetry_multiplicity
_atom_site_calc_flag
_atom_site_refinement_flags
_atom_site_disorder_assembly
_atom_site_disorder_group
Zn1 Zn 0.476932(15) 0.16991(4) 0.475599(10) 0.02729(11) Uani 1 1 d . . .
Zn2 Zn 1.0000 0.38557(5) 0.7500 0.02577(13) Uani 1 2 d S . .
S1 S 0.82940(4) 0.28528(9) 0.63656(2) 0.03436(19) Uani 1 1 d . . .
O1 O 0.53881(9) 0.2639(2) 0.52445(6) 0.0306(4) Uani 1 1 d . . .
O2 O 0.63869(10) 0.1712(2) 0.50865(7) 0.0371(5) Uani 1 1 d . . .
O3 O 0.64203(11) 0.6279(3) 0.69239(7) 0.0433(5) Uani 1 1 d . . .
O4 O 0.54661(11) 0.6262(3) 0.64640(7) 0.0418(5) Uani 1 1 d . . .
O5 O 0.85237(13) 0.1996(4) 0.60309(10) 0.0824(11) Uani 1 1 d . . .
O6 O 0.86813(11) 0.4203(3) 0.64594(8) 0.0471(6) Uani 1 1 d . . .
O7 O 0.82614(13) 0.1992(3) 0.67481(9) 0.0650(8) Uani 1 1 d . . .
O8 O 0.52139(11) 0.2993(2) 0.43097(7) 0.0404(5) Uani 1 1 d . . .
H8A H 0.4913 0.3111 0.4105 0.049 Uiso 1 1 d R . .
H8B H 0.5613 0.2810 0.4263 0.049 Uiso 1 1 d R . .
O9 O 0.55104(10) -0.0113(2) 0.47363(6) 0.0306(4) Uani 1 1 d . . .
H9A H 0.5556 -0.0545 0.4512 0.037 Uiso 1 1 d R . .
H9B H 0.5833 0.0419 0.4839 0.037 Uiso 1 1 d R . .
O10 O 1.00167(10) 0.3741(2) 0.68420(6) 0.0316(4) Uani 1 1 d . . .
H10A H 1.0237 0.3038 0.6759 0.038 Uiso 1 1 d R . .
H10B H 0.9613 0.3877 0.6738 0.038 Uiso 1 1 d R . .
O11 O 0.92123(11) 0.2301(2) 0.74518(6) 0.0433(6) Uani 1 1 d . . .
H11A H 0.8984 0.2138 0.7222 0.052 Uiso 1 1 d R . .
H11B H 0.9062 0.2071 0.7675 0.052 Uiso 1 1 d R . .
O12 O 0.59448(16) -0.1479(3) 0.40595(8) 0.0674(8) Uani 1 1 d . . .
H12A H 0.6108 -0.0832 0.3912 0.081 Uiso 1 1 d R . .
H12B H 0.5845 -0.2284 0.3941 0.081 Uiso 1 1 d R . .
O13 O 0.42818(17) 0.4175(3) 0.63532(11) 0.0846(10) Uani 1 1 d . . .
H13A H 0.4665 0.4471 0.6459 0.102 Uiso 1 1 d R . .
H13B H 0.3932 0.4662 0.6374 0.102 Uiso 1 1 d R . .
N1 N 0.40294(12) 0.0961(3) 0.42475(7) 0.0303(5) Uani 1 1 d . . .
N2 N 0.38996(12) 0.2995(3) 0.48326(7) 0.0301(5) Uani 1 1 d . . .
N3 N 0.93099(13) 0.5743(3) 0.74427(7) 0.0330(5) Uani 1 1 d . . .
C1 C 0.41509(17) 0.0014(3) 0.39391(9) 0.0381(7) Uani 1 1 d . . .
H1 H 0.4577 -0.0465 0.3958 0.046 Uiso 1 1 calc R . .
C2 C 0.3672(2) -0.0276(4) 0.35962(10) 0.0467(8) Uani 1 1 d . . .
H2 H 0.3773 -0.0934 0.3386 0.056 Uiso 1 1 calc R . .
C3 C 0.3046(2) 0.0412(4) 0.35678(11) 0.0526(9) Uani 1 1 d . . .
H3 H 0.2711 0.0214 0.3340 0.063 Uiso 1 1 calc R . .
C4 C 0.29097(17) 0.1404(4) 0.38770(11) 0.0462(8) Uani 1 1 d . . .
H4 H 0.2485 0.1890 0.3860 0.055 Uiso 1 1 calc R . .
C5 C 0.34159(15) 0.1669(3) 0.42140(9) 0.0325(6) Uani 1 1 d . . .
C6 C 0.33318(14) 0.2771(3) 0.45523(9) 0.0297(6) Uani 1 1 d . . .
C7 C 0.27238(15) 0.3543(4) 0.45799(11) 0.0397(7) Uani 1 1 d . . .
H7 H 0.2336 0.3385 0.4383 0.048 Uiso 1 1 calc R . .
C8 C 0.27031(17) 0.4556(4) 0.49054(11) 0.0452(8) Uani 1 1 d . . .
H8 H 0.2299 0.5085 0.4930 0.054 Uiso 1 1 calc R . .
C9 C 0.32775(18) 0.4778(4) 0.51904(11) 0.0435(8) Uani 1 1 d . . .
H9 H 0.3269 0.5453 0.5411 0.052 Uiso 1 1 calc R . .
C10 C 0.38683(16) 0.3985(3) 0.51447(9) 0.0366(7) Uani 1 1 d . . .
H10 H 0.4261 0.4141 0.5337 0.044 Uiso 1 1 calc R . .
C11 C 0.64059(13) 0.3184(3) 0.57023(8) 0.0244(6) Uani 1 1 d . . .
C12 C 0.60731(14) 0.4165(3) 0.59488(8) 0.0259(6) Uani 1 1 d . . .
H12 H 0.5612 0.4414 0.5868 0.031 Uiso 1 1 calc R . .
C13 C 0.64204(14) 0.4773(3) 0.63133(8) 0.0265(6) Uani 1 1 d . . .
C14 C 0.71066(14) 0.4380(3) 0.64371(8) 0.0277(6) Uani 1 1 d . . .
H14 H 0.7343 0.4772 0.6684 0.033 Uiso 1 1 calc R . .
C15 C 0.74357(13) 0.3406(3) 0.61916(8) 0.0261(6) Uani 1 1 d . . .
C16 C 0.70954(13) 0.2824(3) 0.58220(8) 0.0257(6) Uani 1 1 d . . .
H16 H 0.7327 0.2194 0.5654 0.031 Uiso 1 1 calc R . .
C17 C 0.60365(14) 0.2472(3) 0.53126(8) 0.0250(6) Uani 1 1 d . . .
C18 C 0.60703(14) 0.5838(3) 0.65936(8) 0.0288(6) Uani 1 1 d . . .
C19 C 0.86200(17) 0.5677(4) 0.73979(11) 0.0466(8) Uani 1 1 d . . .
H19 H 0.8410 0.4751 0.7365 0.056 Uiso 1 1 calc R . .
C20 C 0.8202(2) 0.6905(5) 0.73981(15) 0.0694(12) Uani 1 1 d . . .
H20 H 0.7721 0.6821 0.7369 0.083 Uiso 1 1 calc R . .
C21 C 0.8519(3) 0.8243(5) 0.74418(18) 0.0856(16) Uani 1 1 d . . .
H21 H 0.8251 0.9097 0.7444 0.103 Uiso 1 1 calc R . .
C22 C 0.9220(3) 0.8359(4) 0.74828(16) 0.0738(13) Uani 1 1 d . . .
H22 H 0.9433 0.9283 0.7512 0.089 Uiso 1 1 calc R . .
C23 C 0.96156(18) 0.7075(3) 0.74808(11) 0.0431(8) Uani 1 1 d . . .

loop_
_atom_site_aniso_label
_atom_site_aniso_U_11
_atom_site_aniso_U_22
_atom_site_aniso_U_33
_atom_site_aniso_U_23
_atom_site_aniso_U_13
_atom_site_aniso_U_12
Zn1 0.02309(18) 0.0305(2) 0.02697(19) -0.00520(13) -0.00246(13) 0.00314(13)
Zn2 0.0268(2) 0.0262(2) 0.0245(2) 0.000 0.00368(18) 0.000
S1 0.0219(4) 0.0440(4) 0.0354(4) -0.0084(3) -0.0041(3) 0.0057(3)
O1 0.0218(10) 0.0357(11) 0.0330(11) -0.0097(8) -0.0028(8) 0.0033(8)
O2 0.0251(10) 0.0461(12) 0.0395(12) -0.0211(10) 0.0018(9) 0.0031(9)
O3 0.0351(12) 0.0595(14) 0.0342(12) -0.0205(10) -0.0010(9) 0.0115(11)
O4 0.0341(12) 0.0536(13) 0.0366(12) -0.0126(10) 0.0001(9) 0.0182(10)
O5 0.0299(13) 0.135(3) 0.0777(19) -0.0665(19) -0.0118(12) 0.0315(15)
O6 0.0290(11) 0.0490(14) 0.0599(15) 0.0086(11) -0.0088(10) -0.0058(10)
O7 0.0478(15) 0.0673(17) 0.0723(18) 0.0309(14) -0.0257(13) -0.0114(13)
O8 0.0253(10) 0.0566(14) 0.0387(12) 0.0065(10) 0.0009(9) 0.0014(10)
O9 0.0296(10) 0.0311(10) 0.0304(10) -0.0092(8) 0.0008(8) -0.0019(8)
O10 0.0277(10) 0.0418(12) 0.0254(10) -0.0010(8) 0.0037(8) 0.0070(9)
O11 0.0480(13) 0.0552(14) 0.0261(10) 0.0037(10) 0.0015(9) -0.0255(11)
O12 0.107(2) 0.0460(14) 0.0547(16) -0.0026(12) 0.0308(16) -0.0093(15)
O13 0.079(2) 0.0577(18) 0.118(3) -0.0117(18) 0.0148(19) -0.0004(16)
N1 0.0319(13) 0.0308(13) 0.0279(12) -0.0005(10) 0.0022(10) -0.0044(10)
N2 0.0279(13) 0.0323(13) 0.0298(13) 0.0012(10) 0.0021(10) 0.0037(10)
N3 0.0362(14) 0.0320(13) 0.0306(13) -0.0012(10) 0.0027(10) 0.0034(11)
C1 0.0426(18) 0.0404(17) 0.0315(16) -0.0031(13) 0.0057(13) -0.0047(14)
C2 0.067(2) 0.0440(19) 0.0293(16) -0.0050(14) 0.0042(16) -0.0117(17)
C3 0.060(2) 0.056(2) 0.0365(19) 0.0004(16) -0.0154(16) -0.0165(19)
C4 0.0346(17) 0.053(2) 0.047(2) 0.0040(16) -0.0124(15) -0.0066(15)
C5 0.0293(15) 0.0342(16) 0.0333(16) 0.0073(12) 0.0004(12) -0.0079(12)
C6 0.0242(14) 0.0326(15) 0.0319(15) 0.0087(12) 0.0018(11) -0.0007(12)
C7 0.0265(15) 0.0419(18) 0.0499(19) 0.0103(15) 0.0018(14) 0.0007(13)
C8 0.0348(18) 0.0407(19) 0.063(2) 0.0091(16) 0.0178(16) 0.0088(14)
C9 0.0472(19) 0.0370(18) 0.049(2) -0.0018(14) 0.0167(16) 0.0079(15)
C10 0.0400(17) 0.0365(17) 0.0332(16) -0.0027(13) 0.0045(13) 0.0045(14)
C11 0.0222(13) 0.0238(13) 0.0271(14) -0.0011(10) 0.0029(11) -0.0008(10)
C12 0.0228(13) 0.0287(14) 0.0259(14) -0.0005(11) 0.0016(11) 0.0044(11)
C13 0.0273(14) 0.0273(14) 0.0255(14) -0.0024(11) 0.0060(11) 0.0031(11)
C14 0.0259(14) 0.0346(15) 0.0213(13) -0.0049(11) -0.0027(11) 0.0011(12)
C15 0.0191(13) 0.0318(14) 0.0267(14) 0.0000(11) -0.0005(11) 0.0033(11)
C16 0.0221(13) 0.0307(14) 0.0243(13) -0.0041(11) 0.0022(11) 0.0021(11)
C17 0.0248(14) 0.0244(13) 0.0254(13) -0.0007(11) 0.0012(11) -0.0001(11)
C18 0.0270(14) 0.0348(15) 0.0241(14) -0.0090(12) 0.0010(11) 0.0068(12)
C19 0.0389(19) 0.052(2) 0.048(2) -0.0109(16) 0.0017(15) 0.0091(16)
C20 0.050(2) 0.075(3) 0.081(3) -0.016(2) -0.003(2) 0.027(2)
C21 0.073(3) 0.058(3) 0.122(4) -0.019(3) -0.006(3) 0.039(3)
C22 0.082(3) 0.037(2) 0.099(4) -0.015(2) -0.005(3) 0.017(2)
C23 0.055(2) 0.0297(16) 0.0428(18) -0.0002(14) -0.0002(16) 0.0056(14)

loop_
_atom_type_symbol
_atom_type_description
_atom_type_scat_dispersion_real
_atom_type_scat_dispersion_imag
_atom_type_scat_source
C C 0.0033 0.0016 'International Tables Vol C Tables 4.2.6.8 and 6.1.1.4'
H H 0.0000 0.0000 'International Tables Vol C Tables 4.2.6.8 and 6.1.1.4'
N N 0.0061 0.0033 'International Tables Vol C Tables 4.2.6.8 and 6.1.1.4'
O O 0.0106 0.0060 'International Tables Vol C Tables 4.2.6.8 and 6.1.1.4'
S S 0.1246 0.1234 'International Tables Vol C Tables 4.2.6.8 and 6.1.1.4'
Zn Zn 0.2839 1.4301 'International Tables Vol C Tables 4.2.6.8 and 6.1.1.4'

loop_
_geom_angle_atom_site_label_1
_geom_angle_atom_site_label_2
_geom_angle_atom_site_label_3
_geom_angle
_geom_angle_site_symmetry_1
_geom_angle_site_symmetry_3
_geom_angle_publ_flag
O1 Zn1 N2 95.27(8) . . ?
O1 Zn1 O8 91.62(8) . . ?
N2 Zn1 O8 99.70(9) . . ?
O1 Zn1 N1 172.32(8) . . ?
N2 Zn1 N1 77.35(9) . . ?
O8 Zn1 N1 87.60(9) . . ?
O1 Zn1 O9 90.07(7) . . ?
N2 Zn1 O9 164.94(8) . . ?
O8 Zn1 O9 94.20(8) . . ?
N1 Zn1 O9 97.60(8) . . ?
O1 Zn1 O9 83.79(8) . 5_656 ?
N2 Zn1 O9 90.40(8) . 5_656 ?
O8 Zn1 O9 169.27(8) . 5_656 ?
N1 Zn1 O9 98.22(8) . 5_656 ?
O9 Zn1 O9 76.16(8) . 5_656 ?
O11 Zn2 O11 94.56(14) 2_756 . ?
O11 Zn2 O10 86.72(8) 2_756 . ?
O11 Zn2 O10 89.45(8) . . ?
O11 Zn2 O10 89.45(8) 2_756 2_756 ?
O11 Zn2 O10 86.72(8) . 2_756 ?
O10 Zn2 O10 174.35(11) . 2_756 ?
O11 Zn2 N3 94.73(10) 2_756 2_756 ?
O11 Zn2 N3 170.63(9) . 2_756 ?
O10 Zn2 N3 92.34(8) . 2_756 ?
O10 Zn2 N3 92.11(8) 2_756 2_756 ?
O11 Zn2 N3 170.63(10) 2_756 . ?
O11 Zn2 N3 94.73(10) . . ?
O10 Zn2 N3 92.11(8) . . ?
O10 Zn2 N3 92.34(8) 2_756 . ?
N3 Zn2 N3 76.02(13) 2_756 . ?
O5 S1 O6 114.21(18) . . ?
O5 S1 O7 112.4(2) . . ?
O6 S1 O7 110.66(15) . . ?
O5 S1 C15 106.67(14) . . ?
O6 S1 C15 106.01(13) . . ?
O7 S1 C15 106.34(14) . . ?
C17 O1 Zn1 124.77(17) . . ?
Zn1 O8 H8A 106.9 . . ?
Zn1 O8 H8B 118.8 . . ?
H8A O8 H8B 118.5 . . ?
Zn1 O9 Zn1 103.84(8) . 5_656 ?
Zn1 O9 H9A 121.1 . . ?
Zn1 O9 H9A 111.8 5_656 . ?
Zn1 O9 H9B 91.5 . . ?
Zn1 O9 H9B 108.7 5_656 . ?
H9A O9 H9B 117.5 . . ?
Zn2 O10 H10A 115.1 . . ?
Zn2 O10 H10B 105.4 . . ?
H10A O10 H10B 119.5 . . ?
Zn2 O11 H11A 120.4 . . ?
Zn2 O11 H11B 116.2 . . ?
H11A O11 H11B 120.5 . . ?
H12A O12 H12B 116.4 . . ?
H13A O13 H13B 120.8 . . ?
C1 N1 C5 118.4(3) . . ?
C1 N1 Zn1 126.1(2) . . ?
C5 N1 Zn1 115.03(19) . . ?
C10 N2 C6 118.9(3) . . ?
C10 N2 Zn1 124.4(2) . . ?
C6 N2 Zn1 116.67(19) . . ?
C19 N3 C23 118.6(3) . . ?
C19 N3 Zn2 125.4(2) . . ?
C23 N3 Zn2 115.8(2) . . ?
N1 C1 C2 122.6(3) . . ?
N1 C1 H1 118.7 . . ?
C2 C1 H1 118.7 . . ?
C3 C2 C1 119.0(3) . . ?
C3 C2 H2 120.5 . . ?
C1 C2 H2 120.5 . . ?
C2 C3 C4 119.7(3) . . ?
C2 C3 H3 120.2 . . ?
C4 C3 H3 120.2 . . ?
C3 C4 C5 118.9(3) . . ?
C3 C4 H4 120.5 . . ?
C5 C4 H4 120.5 . . ?
N1 C5 C4 121.4(3) . . ?
N1 C5 C6 115.6(2) . . ?
C4 C5 C6 123.0(3) . . ?
N2 C6 C7 121.4(3) . . ?
N2 C6 C5 115.2(2) . . ?
C7 C6 C5 123.4(3) . . ?
C8 C7 C6 118.7(3) . . ?
C8 C7 H7 120.7 . . ?
C6 C7 H7 120.7 . . ?
C9 C8 C7 119.9(3) . . ?
C9 C8 H8 120.1 . . ?
C7 C8 H8 120.1 . . ?
C8 C9 C10 118.8(3) . . ?
C8 C9 H9 120.6 . . ?
C10 C9 H9 120.6 . . ?
N2 C10 C9 122.4(3) . . ?
N2 C10 H10 118.8 . . ?
C9 C10 H10 118.8 . . ?
C16 C11 C12 119.5(2) . . ?
C16 C11 C17 118.6(2) . . ?
C12 C11 C17 121.9(2) . . ?
C13 C12 C11 120.7(2) . . ?
C13 C12 H12 119.7 . . ?
C11 C12 H12 119.7 . . ?
C12 C13 C14 119.5(2) . . ?
C12 C13 C18 122.1(2) . . ?
C14 C13 C18 118.4(2) . . ?
C15 C14 C13 119.7(2) . . ?
C15 C14 H14 120.2 . . ?
C13 C14 H14 120.2 . . ?
C14 C15 C16 120.9(2) . . ?
C14 C15 S1 119.1(2) . . ?
C16 C15 S1 119.9(2) . . ?
C15 C16 C11 119.6(2) . . ?
C15 C16 H16 120.2 . . ?
C11 C16 H16 120.2 . . ?
O2 C17 O1 124.5(2) . . ?
O2 C17 C11 117.9(2) . . ?
O1 C17 C11 117.5(2) . . ?
O3 C18 O4 125.0(2) . . ?
O3 C18 C13 117.1(2) . . ?
O4 C18 C13 117.7(2) . . ?
N3 C19 C20 123.4(4) . . ?
N3 C19 H19 118.3 . . ?
C20 C19 H19 118.3 . . ?
C21 C20 C19 117.2(4) . . ?
C21 C20 H20 121.4 . . ?
C19 C20 H20 121.4 . . ?
C20 C21 C22 121.1(4) . . ?
C20 C21 H21 119.4 . . ?
C22 C21 H21 119.4 . . ?
C21 C22 C23 118.9(4) . . ?
C21 C22 H22 120.5 . . ?
C23 C22 H22 120.5 . . ?
N3 C23 C22 120.6(3) . . ?
N3 C23 C23 116.00(18) . 2_756 ?
C22 C23 C23 123.4(2) . 2_756 ?

loop_
_geom_bond_atom_site_label_1
_geom_bond_atom_site_label_2
_geom_bond_distance
_geom_bond_site_symmetry_2
_geom_bond_publ_flag
Zn1 O1 2.0311(18) . ?
Zn1 N2 2.092(2) . ?
Zn1 O8 2.097(2) . ?
Zn1 N1 2.137(2) . ?
Zn1 O9 2.1841(19) . ?
Zn1 O9 2.267(2) 5_656 ?
Zn2 O11 2.068(2) 2_756 ?
Zn2 O11 2.068(2) . ?
Zn2 O10 2.0921(18) . ?
Zn2 O10 2.0921(18) 2_756 ?
Zn2 N3 2.161(2) 2_756 ?
Zn2 N3 2.161(2) . ?
S1 O5 1.426(2) . ?
S1 O6 1.444(2) . ?
S1 O7 1.447(3) . ?
S1 C15 1.765(3) . ?
O1 C17 1.262(3) . ?
O2 C17 1.249(3) . ?
O3 C18 1.245(3) . ?
O4 C18 1.257(3) . ?
O8 H8A 0.8276 . ?
O8 H8B 0.8234 . ?
O9 Zn1 2.267(2) 5_656 ?
O9 H9A 0.8245 . ?
O9 H9B 0.8253 . ?
O10 H10A 0.8256 . ?
O10 H10B 0.8230 . ?
O11 H11A 0.8200 . ?
O11 H11B 0.8226 . ?
O12 H12A 0.8326 . ?
O12 H12B 0.8300 . ?
O13 H13A 0.8229 . ?
O13 H13B 0.8183 . ?
N1 C1 1.340(4) . ?
N1 C5 1.345(4) . ?
N2 C10 1.339(4) . ?
N2 C6 1.348(4) . ?
N3 C19 1.332(4) . ?
N3 C23 1.340(4) . ?
C1 C2 1.371(4) . ?
C1 H1 0.9300 . ?
C2 C3 1.359(5) . ?
C2 H2 0.9300 . ?
C3 C4 1.376(5) . ?
C3 H3 0.9300 . ?
C4 C5 1.385(4) . ?
C4 H4 0.9300 . ?
C5 C6 1.486(4) . ?
C6 C7 1.383(4) . ?
C7 C8 1.382(5) . ?
C7 H7 0.9300 . ?
C8 C9 1.365(5) . ?
C8 H8 0.9300 . ?
C9 C10 1.374(4) . ?
C9 H9 0.9300 . ?
C10 H10 0.9300 . ?
C11 C16 1.387(4) . ?
C11 C12 1.389(4) . ?
C11 C17 1.499(4) . ?
C12 C13 1.381(4) . ?
C12 H12 0.9300 . ?
C13 C14 1.390(4) . ?
C13 C18 1.522(4) . ?
C14 C15 1.380(4) . ?
C14 H14 0.9300 . ?
C15 C16 1.380(4) . ?
C16 H16 0.9300 . ?
C19 C20 1.374(5) . ?
C19 H19 0.9300 . ?
C20 C21 1.356(6) . ?
C20 H20 0.9300 . ?
C21 C22 1.358(6) . ?
C21 H21 0.9300 . ?
C22 C23 1.390(5) . ?
C22 H22 0.9300 . ?
C23 C23 1.484(7) 2_756 ?

loop_
_geom_hbond_atom_site_label_D
_geom_hbond_atom_site_label_H
_geom_hbond_atom_site_label_A
_geom_hbond_distance_DH
_geom_hbond_distance_HA
_geom_hbond_distance_DA
_geom_hbond_angle_DHA
_geom_hbond_site_symmetry_A
O8 H8A O4 0.83 1.95 2.730(3) 156.6 5_666
O8 H8B O5 0.82 2.02 2.791(3) 156.5 7_656
O9 H9A O12 0.82 1.89 2.693(3) 162.8 .
O9 H9B O2 0.83 1.71 2.530(3) 169.5 .
O9 H9B O1 0.83 2.58 2.985(3) 111.4 .
O10 H10A O4 0.83 1.93 2.729(3) 161.5 3_545
O10 H10B O6 0.82 1.94 2.763(3) 176.4 .
O11 H11A O7 0.82 1.94 2.739(3) 165.5 .
O11 H11B O3 0.82 1.81 2.616(3) 165.3 4_646
O12 H12A O6 0.83 1.96 2.780(3) 169.7 7_656
O12 H12B O13 0.83 1.95 2.774(4) 173.4 5_656
O13 H13A O4 0.82 2.24 2.961(4) 146.1 .
O13 H13B O5 0.82 2.46 3.055(4) 130.7 3_455
